data_7223643
loop_
_publ_author_name
'Xu, Cong'
'Kirillov, Alexander M.'
'Shu, Yubo'
'Liu, Yan'
'Guo, Lirong'
'Yang, Lizi'
'Dou, Wei'
'Liu, Wei'
'Chen, Chunyang'
'Huang, Xin'
'Zhang, Jiayao'
'Liu, Weisheng'

_publ_section_title
;
 Photoluminescence enhancement induced by a halide anion encapsulation in
 a series of novel lanthanide(iii) coordination polymers
;
_journal_issue 7
_journal_name_full CrystEngComm
_journal_page_first 1190
_journal_paper_doi 10.1039/C5CE01901J
_journal_volume 18
_journal_year 2016
_chemical_formula_moiety 'C34 H24 Gd N4 O9, 0.5(Br), 0.5(Cl), H2 O'
_chemical_formula_sum 'C34 H26 Br0.5 Cl0.5 Gd N4 O10'
_chemical_formula_weight 865.52
_chemical_name_systematic
;
 ?
;
_space_group_crystal_system monoclinic
_space_group_IT_number 14
_space_group_name_Hall '-P 2ybc'
_space_group_name_H-M_alt 'P 1 21/c 1'
_symmetry_space_group_name_Hall '-P 2ybc'
_symmetry_space_group_name_H-M 'P 1 21/c 1'
_atom_sites_solution_hydrogens mixed
_audit_creation_date 2015-12-09
_audit_creation_method
;
Olex2 1.2
(compiled 2015.09.30 svn.r3233 for OlexSys, GUI svn.r5103)
;
_audit_update_record
;
2015-12-09 deposited with the CCDC.
2015-12-30 downloaded from the CCDC.
;
_cell_angle_alpha 90
_cell_angle_beta 111.260(4)
_cell_angle_gamma 90
_cell_formula_units_Z 4
_cell_length_a 8.7794(4)
_cell_length_b 20.4692(8)
_cell_length_c 18.1663(7)
_cell_measurement_reflns_used 3961
_cell_measurement_temperature 295.06(10)
_cell_measurement_theta_max 28.7910
_cell_measurement_theta_min 3.6960
_cell_volume 3042.4(2)
_computing_cell_refinement
;
CrysAlisPro, Agilent Technologies,
Version 1.171.37.35 (release 13-08-2014 CrysAlis171 .NET)
(compiled Aug 13 2014,18:06:01)
;
_computing_data_collection
;
CrysAlisPro, Agilent Technologies,
Version 1.171.37.35 (release 13-08-2014 CrysAlis171 .NET)
(compiled Aug 13 2014,18:06:01)
;
_computing_data_reduction
;
CrysAlisPro, Agilent Technologies,
Version 1.171.37.35 (release 13-08-2014 CrysAlis171 .NET)
(compiled Aug 13 2014,18:06:01)
;
_computing_molecular_graphics 'Olex2 (Dolomanov et al., 2009)'
_computing_publication_material 'Olex2 (Dolomanov et al., 2009)'
_computing_structure_refinement 'XL (Sheldrick, 2008)'
_diffrn_ambient_environment air
_diffrn_ambient_temperature 295.06(10)
_diffrn_detector 'CCD plate'
_diffrn_detector_area_resol_mean 16.0733
_diffrn_detector_type Eos
_diffrn_measured_fraction_theta_full 0.995
_diffrn_measured_fraction_theta_max 0.996
_diffrn_measurement_details
;
  1 omega  -13.00   19.00   1.0000    5.0000
omega____ theta____ kappa____ phi______ frames
    -      -16.6791  -99.0000  -30.0000 32

  2 omega    1.00   87.00   1.0000    5.0000
omega____ theta____ kappa____ phi______ frames
    -       21.2104   38.0000 -180.0000 86

  3 omega   -3.00   94.00   1.0000    5.0000
omega____ theta____ kappa____ phi______ frames
    -       21.2104   38.0000   90.0000 97
;
_diffrn_measurement_device 'four-circle diffractometer'
_diffrn_measurement_device_type 'SuperNova, Dual, Cu at zero, Eos'
_diffrn_measurement_method '\w scans'
_diffrn_orient_matrix_UB_11 -0.0417875000
_diffrn_orient_matrix_UB_12 0.0012449000
_diffrn_orient_matrix_UB_13 0.0328908000
_diffrn_orient_matrix_UB_21 0.0699195000
_diffrn_orient_matrix_UB_22 0.0018448000
_diffrn_orient_matrix_UB_23 0.0258527000
_diffrn_orient_matrix_UB_31 -0.0021904000
_diffrn_orient_matrix_UB_32 0.0345574000
_diffrn_orient_matrix_UB_33 -0.0025875000
_diffrn_radiation_monochromator mirror
_diffrn_radiation_probe x-ray
_diffrn_radiation_type MoK\a
_diffrn_radiation_wavelength 0.710
_diffrn_reflns_av_R_equivalents 0.0762
_diffrn_reflns_av_unetI/netI 0.1175
_diffrn_reflns_laue_measured_fraction_full 0.995
_diffrn_reflns_laue_measured_fraction_max 0.996
_diffrn_reflns_limit_h_max 7
_diffrn_reflns_limit_h_min -10
_diffrn_reflns_limit_k_max 25
_diffrn_reflns_limit_k_min -13
_diffrn_reflns_limit_l_max 22
_diffrn_reflns_limit_l_min -12
_diffrn_reflns_number 11299
_diffrn_reflns_point_group_measured_fraction_full 0.995
_diffrn_reflns_point_group_measured_fraction_max 0.996
_diffrn_reflns_theta_full 25.214
_diffrn_reflns_theta_max 26.000
_diffrn_reflns_theta_min 3.285
_diffrn_source 'SuperNova (Mo) X-ray Source'
_exptl_absorpt_coefficient_mu 2.952
_exptl_absorpt_correction_T_max 1.00000
_exptl_absorpt_correction_T_min 0.64073
_exptl_absorpt_correction_type multi-scan
_exptl_absorpt_process_details
;
CrysAlisPro, Agilent Technologies,
Version 1.171.37.35 (release 13-08-2014 CrysAlis171 .NET)
(compiled Aug 13 2014,18:06:01)
Empirical absorption correction using spherical harmonics,
 implemented in SCALE3 ABSPACK scaling algorithm.
;
_exptl_crystal_colour 'clear light yellow'
_exptl_crystal_colour_lustre clear
_exptl_crystal_colour_modifier light
_exptl_crystal_colour_primary yellow
_exptl_crystal_density_diffrn 1.890
_exptl_crystal_description plate
_exptl_crystal_F_000 1712
_exptl_crystal_preparation Luminescent
_exptl_crystal_recrystallization_method 'Hydrothermal synthesis method'
_exptl_crystal_size_max 0.2
_exptl_crystal_size_mid 0.17
_exptl_crystal_size_min 0.16
_refine_diff_density_max 2.011
_refine_diff_density_min -3.167
_refine_diff_density_rms 0.203
_refine_ls_extinction_method none
_refine_ls_goodness_of_fit_ref 1.051
_refine_ls_hydrogen_treatment constr
_refine_ls_matrix_type full
_refine_ls_number_parameters 458
_refine_ls_number_reflns 5970
_refine_ls_number_restraints 0
_refine_ls_restrained_S_all 1.051
_refine_ls_R_factor_all 0.0803
_refine_ls_R_factor_gt 0.0585
_refine_ls_shift/su_max 0.001
_refine_ls_shift/su_mean 0.000
_refine_ls_structure_factor_coef Fsqd
_refine_ls_weighting_details
;
 w=1/[\s^2^(Fo^2^)+(0.0581P)^2^+0.1289P]
 where P=(Fo^2^+2Fc^2^)/3
;
_refine_ls_weighting_scheme calc
_refine_ls_wR_factor_gt 0.1326
_refine_ls_wR_factor_ref 0.1530
_reflns_Friedel_coverage 0.000
_reflns_number_gt 4419
_reflns_number_total 5970
_reflns_threshold_expression 'I > 2\s(I)'
_cod_data_source_file c5ce01901j2.cif
_cod_data_source_block xc_8
_cod_depositor_comments 'Adding full bibliography for 7223636--7223644.cif.'
_cod_original_formula_sum 'C34 H26 Br0.50 Cl0.50 Gd N4 O10'
_cod_database_code 7223643
_audit_block_doi 10.5517/cc13t0rp
_shelxl_version_number 2013-2
_shelx_space_group_comment
;
The symmetry employed for this shelxl refinement is uniquely defined
by the following loop, which should always be used as a source of
symmetry information in preference to the above space-group names.
They are only intended as comments.
;
_reflns_odcompleteness_completeness 99.70
_reflns_odcompleteness_iscentric 1
_reflns_odcompleteness_theta 26.32
_olex2_refinement_description
;
1. Fixed Uiso
 At 1.2 times of:
  All C(H) groups
 At 1.5 times of:
  All O(H,H) groups
2.a Free rotating group:
 O10(H10A,H10B)
2.b Rotating group:
 O9(H9A,H9B)
2.c Aromatic/amide H refined with riding coordinates:
 C20(H20), C24(H24), C27(H27), C30(H30), C23(H23), C29(H29), C26(H26),
 C33(H33), C21(H21), C32(H32), C25(H25), C3(H3), C15(H15), C8(H8), C16(H16),
 C12(H12), C4(H4), C7(H7), C10(H10), C13(H13), C9(H9), C6(H6)
;
_olex2_submission_special_instructions 'No special instructions were received'

loop_
_space_group_symop_operation_xyz
'x, y, z'
'-x, y+1/2, -z+1/2'
'-x, -y, -z'
'x, -y-1/2, z-1/2'

loop_
_atom_site_label
_atom_site_type_symbol
_atom_site_fract_x
_atom_site_fract_y
_atom_site_fract_z
_atom_site_U_iso_or_equiv
_atom_site_adp_type
_atom_site_occupancy
_atom_site_site_symmetry_order
_atom_site_calc_flag
_atom_site_refinement_flags_posn
_atom_site_refinement_flags_adp
_atom_site_refinement_flags_occupancy
Gd1 Gd -0.75798(4) -0.01321(2) -0.95028(2) 0.01352(15) Uani 1 1 d . . .
O5 O -0.7818(7) 0.0742(2) -0.8794(3) 0.0254(13) Uani 1 1 d . . .
O9 O -0.8864(6) -0.1219(2) -0.9930(3) 0.0222(12) Uani 1 1 d . . .
H9A H -0.9799 -0.1180 -1.0330 0.033 Uiso 1 1 d GR . .
H9B H -0.9058 -0.1415 -0.9542 0.033 Uiso 1 1 d GR . .
O6 O -0.8351(7) 0.1806(3) -0.8843(3) 0.0294(14) Uani 1 1 d . . .
N4 N -0.1270(8) 0.1439(3) -0.4151(4) 0.0194(14) Uani 1 1 d . . .
N3 N -0.2874(8) 0.1593(3) -0.5364(4) 0.0200(15) Uani 1 1 d . . .
C20 C -0.6101(9) 0.1986(4) -0.7283(4) 0.0191(17) Uani 1 1 d . . .
H20 H -0.6649 0.2352 -0.7553 0.023 Uiso 1 1 calc R . .
C24 C -0.5616(10) 0.0831(4) -0.7225(4) 0.0210(17) Uani 1 1 d . . .
H24 H -0.5823 0.0418 -0.7452 0.025 Uiso 1 1 calc R . .
C27 C -0.0838(10) 0.2043(4) -0.4396(5) 0.027(2) Uani 1 1 d . . .
H27 H -0.0025 0.2328 -0.4097 0.033 Uiso 1 1 calc R . .
C30 C 0.1358(9) 0.1247(4) -0.2050(5) 0.0192(17) Uani 1 1 d . . .
H30 H 0.2298 0.1434 -0.1689 0.023 Uiso 1 1 calc R . .
C23 C -0.4495(10) 0.0903(4) -0.6469(5) 0.0245(19) Uani 1 1 d . . .
H23 H -0.3982 0.0537 -0.6183 0.029 Uiso 1 1 calc R . .
C29 C 0.0780(9) 0.1458(4) -0.2834(4) 0.0181(16) Uani 1 1 d . . .
H29 H 0.1326 0.1785 -0.2994 0.022 Uiso 1 1 calc R . .
C28 C -0.0586(9) 0.1181(4) -0.3360(4) 0.0178(16) Uani 1 1 d . . .
C19 C -0.6452(9) 0.1375(3) -0.7659(4) 0.0147(16) Uani 1 1 d . . .
C26 C -0.1839(11) 0.2119(4) -0.5145(5) 0.029(2) Uani 1 1 d . . .
H26 H -0.1834 0.2471 -0.5467 0.034 Uiso 1 1 calc R . .
C33 C -0.1395(9) 0.0669(4) -0.3149(4) 0.0202(17) Uani 1 1 d . . .
H33 H -0.2298 0.0467 -0.3520 0.024 Uiso 1 1 calc R . .
C18 C -0.7623(9) 0.1309(4) -0.8493(4) 0.0196(17) Uani 1 1 d . . .
C21 C -0.4981(9) 0.2061(4) -0.6531(4) 0.0218(18) Uani 1 1 d . . .
H21 H -0.4788 0.2469 -0.6289 0.026 Uiso 1 1 calc R . .
C32 C -0.0809(9) 0.0474(4) -0.2371(4) 0.0166(16) Uani 1 1 d . . .
H32 H -0.1338 0.0136 -0.2219 0.020 Uiso 1 1 calc R . .
C22 C -0.4135(9) 0.1506(4) -0.6139(4) 0.0193(17) Uani 1 1 d . . .
C31 C 0.0542(9) 0.0762(3) -0.1805(4) 0.0156(16) Uani 1 1 d . . .
C25 C -0.2508(10) 0.1184(4) -0.4749(5) 0.0250(19) Uani 1 1 d . . .
H25 H -0.3028 0.0790 -0.4740 0.030 Uiso 1 1 calc R . .
Br1 Br 0.0000 0.0000 -0.5000 0.0532(4) Uani 1 2 d S T P
Cl1 Cl -0.5000 0.0000 -0.5000 0.0401(8) Uani 1 2 d S T P
O7 O 0.0193(6) 0.0179(2) -0.0736(3) 0.0177(12) Uani 1 1 d . . .
O8 O 0.2388(7) 0.0800(3) -0.0461(3) 0.0257(14) Uani 1 1 d . . .
O1 O -0.4869(7) 0.0197(3) -0.8858(3) 0.0259(13) Uani 1 1 d . . .
O3 O 0.6638(6) 0.0823(2) -0.1569(3) 0.0199(12) Uani 1 1 d . . .
O4 O 0.7910(7) 0.1785(2) -0.1501(3) 0.0235(13) Uani 1 1 d . . .
O2 O -0.3526(6) 0.0557(2) -0.9616(3) 0.0210(12) Uani 1 1 d . . .
N2 N 0.2677(8) 0.1826(3) -0.5042(3) 0.0156(13) Uani 1 1 d . . .
N1 N 0.0924(7) 0.1666(3) -0.6229(3) 0.0159(13) Uani 1 1 d . . .
C14 C 0.5763(9) 0.1494(4) -0.2704(4) 0.0182(17) Uani 1 1 d . . .
C17 C 0.6871(9) 0.1363(4) -0.1864(4) 0.0188(17) Uani 1 1 d . . .
C2 C -0.2422(8) 0.0793(4) -0.8236(4) 0.0173(16) Uani 1 1 d . . .
C3 C -0.1592(9) 0.1350(4) -0.8318(4) 0.0195(17) Uani 1 1 d . . .
H3 H -0.1796 0.1529 -0.8815 0.023 Uiso 1 1 calc R . .
C34 C 0.1064(10) 0.0579(4) -0.0961(5) 0.0214(18) Uani 1 1 d . . .
C15 C 0.4531(9) 0.1056(4) -0.3090(4) 0.0174(16) Uani 1 1 d . . .
H15 H 0.4386 0.0686 -0.2825 0.021 Uiso 1 1 calc R . .
C11 C 0.3775(9) 0.1702(4) -0.4244(4) 0.0172(16) Uani 1 1 d . . .
C1 C -0.3693(9) 0.0483(4) -0.8964(4) 0.0182(17) Uani 1 1 d . . .
C5 C -0.0186(9) 0.1359(3) -0.6938(4) 0.0165(16) Uani 1 1 d . . .
C8 C 0.1988(10) 0.1371(4) -0.5587(5) 0.0235(18) Uani 1 1 d . . .
H8 H 0.2206 0.0926 -0.5531 0.028 Uiso 1 1 calc R . .
C16 C 0.3509(9) 0.1160(4) -0.3867(4) 0.0189(17) Uani 1 1 d . . .
H16 H 0.2667 0.0871 -0.4124 0.023 Uiso 1 1 calc R . .
C12 C 0.5017(9) 0.2144(4) -0.3877(5) 0.0212(18) Uani 1 1 d . . .
H12 H 0.5169 0.2508 -0.4149 0.025 Uiso 1 1 calc R . .
C4 C -0.0456(10) 0.1637(4) -0.7654(4) 0.0211(18) Uani 1 1 d . . .
H4 H 0.0107 0.2010 -0.7697 0.025 Uiso 1 1 calc R . .
C7 C -0.2112(10) 0.0519(4) -0.7514(4) 0.0264(19) Uani 1 1 d . . .
H7 H -0.2677 0.0146 -0.7468 0.032 Uiso 1 1 calc R . .
C10 C 0.2058(10) 0.2430(4) -0.5345(4) 0.0218(18) Uani 1 1 d . . .
H10 H 0.2333 0.2830 -0.5089 0.026 Uiso 1 1 calc R . .
C13 C 0.6027(9) 0.2034(4) -0.3101(4) 0.0213(18) Uani 1 1 d . . .
H13 H 0.6877 0.2322 -0.2848 0.026 Uiso 1 1 calc R . .
C9 C 0.0983(9) 0.2329(4) -0.6079(4) 0.0211(18) Uani 1 1 d . . .
H9 H 0.0383 0.2649 -0.6427 0.025 Uiso 1 1 calc R . .
C6 C -0.0954(10) 0.0793(4) -0.6844(4) 0.0253(19) Uani 1 1 d . . .
H6 H -0.0706 0.0603 -0.6349 0.030 Uiso 1 1 calc R . .
O10 O -0.4969(8) 0.1729(3) -1.0344(4) 0.0459(18) Uani 1 1 d . . .
H10A H -0.5322 0.1600 -0.9991 0.069 Uiso 1 1 d G . .
H10B H -0.3979 0.1612 -1.0222 0.069 Uiso 1 1 d G . .

loop_
_atom_site_aniso_label
_atom_site_aniso_U_11
_atom_site_aniso_U_22
_atom_site_aniso_U_33
_atom_site_aniso_U_23
_atom_site_aniso_U_13
_atom_site_aniso_U_12
Gd1 0.0116(2) 0.0164(3) 0.0095(2) 0.00003(14) 0.00015(15) -0.00148(14)
O5 0.030(3) 0.021(3) 0.020(3) -0.008(2) 0.002(3) 0.005(3)
O9 0.018(3) 0.022(3) 0.019(3) 0.005(2) -0.001(2) 0.000(2)
O6 0.032(3) 0.027(3) 0.021(3) 0.004(3) 0.000(3) 0.010(3)
N4 0.014(3) 0.025(4) 0.014(3) 0.001(3) -0.001(3) -0.004(3)
N3 0.021(4) 0.017(3) 0.018(3) 0.005(3) 0.003(3) -0.003(3)
C20 0.019(4) 0.013(4) 0.017(4) 0.002(3) -0.003(3) -0.005(3)
C24 0.025(4) 0.019(4) 0.016(4) 0.001(3) 0.003(3) 0.004(3)
C27 0.028(5) 0.021(4) 0.026(4) 0.006(4) 0.000(4) -0.012(4)
C30 0.012(4) 0.024(4) 0.021(4) -0.004(3) 0.006(3) 0.004(3)
C23 0.034(5) 0.017(4) 0.020(4) 0.007(3) 0.006(4) -0.002(4)
C29 0.020(4) 0.018(4) 0.014(4) 0.001(3) 0.004(3) -0.003(3)
C28 0.021(4) 0.019(4) 0.014(4) 0.008(3) 0.007(3) 0.006(3)
C19 0.017(4) 0.016(4) 0.010(3) 0.001(3) 0.004(3) -0.001(3)
C26 0.037(5) 0.027(5) 0.015(4) 0.001(4) 0.001(4) -0.010(4)
C33 0.008(4) 0.026(4) 0.020(4) 0.000(3) -0.004(3) -0.006(3)
C18 0.011(4) 0.030(5) 0.017(4) 0.004(4) 0.004(3) 0.004(3)
C21 0.020(4) 0.020(4) 0.018(4) -0.006(3) -0.001(3) 0.001(3)
C32 0.011(4) 0.023(4) 0.016(4) 0.003(3) 0.004(3) -0.003(3)
C22 0.013(4) 0.030(5) 0.009(3) -0.004(3) -0.002(3) -0.001(3)
C31 0.014(4) 0.016(4) 0.015(4) 0.002(3) 0.002(3) -0.003(3)
C25 0.023(4) 0.026(5) 0.018(4) 0.002(4) -0.002(3) -0.004(4)
Br1 0.0548(11) 0.0563(10) 0.0409(9) 0.0069(7) 0.0084(8) -0.0079(8)
Cl1 0.043(2) 0.0412(19) 0.0382(19) -0.0103(15) 0.0170(16) -0.0241(16)
O7 0.012(3) 0.025(3) 0.012(3) 0.006(2) 0.000(2) -0.003(2)
O8 0.029(3) 0.030(3) 0.011(3) 0.008(2) 0.000(2) -0.005(3)
O1 0.020(3) 0.036(3) 0.020(3) -0.009(3) 0.005(3) -0.012(3)
O3 0.023(3) 0.017(3) 0.012(3) 0.003(2) -0.003(2) -0.005(2)
O4 0.029(3) 0.018(3) 0.013(3) 0.000(2) -0.004(2) 0.000(2)
O2 0.018(3) 0.028(3) 0.016(3) -0.002(2) 0.005(2) -0.003(2)
N2 0.020(3) 0.014(3) 0.008(3) -0.001(3) -0.001(3) -0.002(3)
N1 0.011(3) 0.020(3) 0.009(3) -0.005(3) -0.005(2) 0.001(3)
C14 0.019(4) 0.014(4) 0.020(4) -0.004(3) 0.005(3) 0.005(3)
C17 0.018(4) 0.020(4) 0.013(4) 0.006(3) 0.000(3) 0.008(3)
C2 0.006(3) 0.021(4) 0.018(4) -0.007(3) -0.003(3) -0.004(3)
C3 0.014(4) 0.024(4) 0.016(4) 0.006(3) 0.000(3) 0.003(3)
C34 0.016(4) 0.024(4) 0.021(4) -0.003(3) 0.003(3) -0.001(3)
C15 0.019(4) 0.017(4) 0.014(4) 0.006(3) 0.004(3) -0.002(3)
C11 0.013(4) 0.021(4) 0.008(3) 0.001(3) -0.007(3) 0.005(3)
C1 0.012(4) 0.017(4) 0.019(4) 0.001(3) -0.003(3) 0.003(3)
C5 0.013(4) 0.014(4) 0.020(4) -0.001(3) 0.004(3) -0.003(3)
C8 0.017(4) 0.025(4) 0.021(4) 0.011(4) -0.003(3) 0.003(4)
C16 0.018(4) 0.014(4) 0.014(4) 0.004(3) -0.008(3) -0.005(3)
C12 0.021(4) 0.020(4) 0.021(4) 0.004(3) 0.006(3) -0.010(3)
C4 0.026(5) 0.016(4) 0.018(4) 0.002(3) 0.004(3) -0.010(3)
C7 0.028(5) 0.037(5) 0.014(4) 0.002(4) 0.007(4) -0.009(4)
C10 0.030(5) 0.016(4) 0.013(4) 0.005(3) 0.001(3) 0.007(3)
C13 0.019(4) 0.015(4) 0.022(4) 0.003(3) -0.002(3) -0.006(3)
C9 0.020(4) 0.021(4) 0.018(4) 0.003(3) 0.000(3) 0.003(3)
C6 0.023(4) 0.033(5) 0.011(4) 0.006(3) -0.005(3) 0.005(4)
O10 0.038(4) 0.047(4) 0.053(5) 0.008(4) 0.017(4) 0.008(4)

loop_
_atom_type_symbol
_atom_type_description
_atom_type_scat_dispersion_real
_atom_type_scat_dispersion_imag
_atom_type_scat_source
C C 0.0033 0.0016 'International Tables Vol C Tables 4.2.6.8 and 6.1.1.4'
H H 0.0000 0.0000 'International Tables Vol C Tables 4.2.6.8 and 6.1.1.4'
Br Br -0.2901 2.4595 'International Tables Vol C Tables 4.2.6.8 and 6.1.1.4'
Cl Cl 0.1484 0.1585 'International Tables Vol C Tables 4.2.6.8 and 6.1.1.4'
Gd Gd -0.1653 3.9035 'International Tables Vol C Tables 4.2.6.8 and 6.1.1.4'
N N 0.0061 0.0033 'International Tables Vol C Tables 4.2.6.8 and 6.1.1.4'
O O 0.0106 0.0060 'International Tables Vol C Tables 4.2.6.8 and 6.1.1.4'

loop_
_geom_angle_atom_site_label_1
_geom_angle_atom_site_label_2
_geom_angle_atom_site_label_3
_geom_angle
_geom_angle_site_symmetry_1
_geom_angle_site_symmetry_3
O5 Gd1 Gd1 81.24(14) . 3_353
O5 Gd1 O9 139.6(2) . .
O5 Gd1 O7 96.10(18) . 1_454
O5 Gd1 O7 69.47(19) . 3_454
O5 Gd1 O8 79.5(2) . 1_454
O5 Gd1 O1 76.9(2) . .
O5 Gd1 O3 94.80(19) . 3_554
O5 Gd1 O2 147.0(2) . 3_453
O5 Gd1 C34 91.8(2) . 1_454
O9 Gd1 Gd1 72.15(12) . 3_353
O9 Gd1 O8 123.97(17) . 1_454
O9 Gd1 C34 100.14(19) . 1_454
O7 Gd1 Gd1 36.19(12) 1_454 3_353
O7 Gd1 Gd1 35.81(11) 3_454 3_353
O7 Gd1 O9 80.07(17) 1_454 .
O7 Gd1 O9 71.17(17) 3_454 .
O7 Gd1 O7 72.01(19) 1_454 3_454
O7 Gd1 O8 111.23(17) 3_454 1_454
O7 Gd1 O8 51.90(16) 1_454 1_454
O7 Gd1 C34 94.6(2) 3_454 1_454
O7 Gd1 C34 26.38(19) 1_454 1_454
O8 Gd1 Gd1 81.10(12) 1_454 3_353
O8 Gd1 C34 26.23(18) 1_454 1_454
O1 Gd1 Gd1 155.15(14) . 3_353
O1 Gd1 O9 132.68(18) . .
O1 Gd1 O7 135.12(18) . 1_454
O1 Gd1 O7 139.41(18) . 3_454
O1 Gd1 O8 83.39(18) . 1_454
O1 Gd1 C34 108.8(2) . 1_454
O3 Gd1 Gd1 117.44(13) 3_554 3_353
O3 Gd1 O9 72.41(17) 3_554 .
O3 Gd1 O7 84.22(18) 3_554 3_454
O3 Gd1 O7 148.28(17) 3_554 1_454
O3 Gd1 O8 159.81(18) 3_554 1_454
O3 Gd1 O1 76.44(19) 3_554 .
O3 Gd1 O2 103.97(19) 3_554 3_453
O3 Gd1 C34 172.4(2) 3_554 1_454
O2 Gd1 Gd1 112.34(13) 3_453 3_353
O2 Gd1 O9 72.86(18) 3_453 .
O2 Gd1 O7 138.49(17) 3_453 3_454
O2 Gd1 O7 82.07(18) 3_453 1_454
O2 Gd1 O8 73.52(18) 3_453 1_454
O2 Gd1 O1 81.34(19) 3_453 .
O2 Gd1 C34 72.0(2) 3_453 1_454
C34 Gd1 Gd1 59.92(16) 1_454 3_353
C18 O5 Gd1 161.0(5) . .
Gd1 O9 H9A 111.0 . .
Gd1 O9 H9B 110.9 . .
H9A O9 H9B 107.9 . .
C27 N4 C28 124.9(6) . .
C25 N4 C27 108.5(6) . .
C25 N4 C28 126.3(7) . .
C26 N3 C22 124.6(6) . .
C25 N3 C26 108.4(7) . .
C25 N3 C22 127.0(6) . .
C19 C20 H20 118.8 . .
C21 C20 H20 118.8 . .
C21 C20 C19 122.5(7) . .
C23 C24 H24 119.5 . .
C23 C24 C19 121.0(7) . .
C19 C24 H24 119.5 . .
N4 C27 H27 127.1 . .
C26 C27 N4 105.7(7) . .
C26 C27 H27 127.1 . .
C29 C30 H30 119.7 . .
C31 C30 H30 119.7 . .
C31 C30 C29 120.6(7) . .
C24 C23 H23 119.9 . .
C22 C23 C24 120.3(7) . .
C22 C23 H23 119.9 . .
C30 C29 H29 120.3 . .
C28 C29 C30 119.4(7) . .
C28 C29 H29 120.3 . .
C29 C28 N4 119.5(7) . .
C29 C28 C33 121.9(7) . .
C33 C28 N4 118.6(7) . .
C20 C19 C24 116.9(7) . .
C20 C19 C18 121.5(7) . .
C24 C19 C18 121.6(7) . .
N3 C26 H26 125.5 . .
C27 C26 N3 109.0(7) . .
C27 C26 H26 125.5 . .
C28 C33 H33 121.2 . .
C32 C33 C28 117.5(7) . .
C32 C33 H33 121.2 . .
O5 C18 C19 117.1(7) . .
O6 C18 O5 124.2(7) . .
O6 C18 C19 118.7(7) . .
C20 C21 H21 120.9 . .
C20 C21 C22 118.1(7) . .
C22 C21 H21 120.9 . .
C33 C32 H32 118.7 . .
C33 C32 C31 122.6(7) . .
C31 C32 H32 118.7 . .
C23 C22 N3 120.8(7) . .
C23 C22 C21 121.1(7) . .
C21 C22 N3 118.1(7) . .
C30 C31 C34 120.8(7) . .
C32 C31 C30 117.9(7) . .
C32 C31 C34 121.3(7) . .
N4 C25 N3 108.4(7) . .
N4 C25 H25 125.8 . .
N3 C25 H25 125.8 . .
Gd1 O7 Gd1 107.99(19) 1_656 3_454
C34 O7 Gd1 140.7(5) . 3_454
C34 O7 Gd1 94.9(4) . 1_656
C34 O8 Gd1 90.1(5) . 1_656
C1 O1 Gd1 143.0(5) . .
C17 O3 Gd1 145.4(5) . 3_554
C1 O2 Gd1 145.8(5) . 3_453
C8 N2 C11 125.5(6) . .
C8 N2 C10 108.8(6) . .
C10 N2 C11 125.5(6) . .
C8 N1 C5 127.6(6) . .
C8 N1 C9 107.8(6) . .
C9 N1 C5 124.5(6) . .
C15 C14 C17 119.8(7) . .
C15 C14 C13 120.0(7) . .
C13 C14 C17 120.1(7) . .
O3 C17 C14 115.9(7) . .
O4 C17 O3 124.8(7) . .
O4 C17 C14 119.3(7) . .
C3 C2 C1 119.7(7) . .
C7 C2 C3 120.8(7) . .
C7 C2 C1 119.5(7) . .
C2 C3 H3 120.2 . .
C4 C3 C2 119.6(7) . .
C4 C3 H3 120.2 . .
C31 C34 Gd1 162.1(5) . 1_656
O7 C34 Gd1 58.7(4) . 1_656
O7 C34 C31 119.6(7) . .
O8 C34 Gd1 63.6(4) . 1_656
O8 C34 C31 120.6(7) . .
O8 C34 O7 119.8(7) . .
C14 C15 H15 119.5 . .
C14 C15 C16 120.9(7) . .
C16 C15 H15 119.5 . .
C16 C11 N2 118.2(6) . .
C16 C11 C12 122.4(7) . .
C12 C11 N2 119.3(7) . .
O1 C1 C2 116.3(7) . .
O2 C1 O1 125.6(7) . .
O2 C1 C2 118.0(7) . .
C4 C5 N1 120.0(6) . .
C4 C5 C6 123.0(7) . .
C6 C5 N1 117.0(7) . .
N2 C8 N1 108.5(7) . .
N2 C8 H8 125.8 . .
N1 C8 H8 125.8 . .
C15 C16 H16 121.0 . .
C11 C16 C15 118.0(7) . .
C11 C16 H16 121.0 . .
C11 C12 H12 120.5 . .
C11 C12 C13 119.0(7) . .
C13 C12 H12 120.5 . .
C3 C4 H4 120.7 . .
C5 C4 C3 118.5(7) . .
C5 C4 H4 120.7 . .
C2 C7 H7 119.9 . .
C2 C7 C6 120.3(7) . .
C6 C7 H7 119.9 . .
N2 C10 H10 126.5 . .
C9 C10 N2 106.9(7) . .
C9 C10 H10 126.5 . .
C14 C13 H13 120.2 . .
C12 C13 C14 119.6(7) . .
C12 C13 H13 120.2 . .
N1 C9 H9 126.0 . .
C10 C9 N1 108.0(7) . .
C10 C9 H9 126.0 . .
C5 C6 C7 117.7(7) . .
C5 C6 H6 121.1 . .
C7 C6 H6 121.1 . .
H10A O10 H10B 109.5 . .

loop_
_geom_bond_atom_site_label_1
_geom_bond_atom_site_label_2
_geom_bond_distance
_geom_bond_site_symmetry_2
Gd1 Gd1 4.0059(7) 3_353
Gd1 O5 2.258(5) .
Gd1 O9 2.488(5) .
Gd1 O7 2.464(5) 1_454
Gd1 O7 2.487(5) 3_454
Gd1 O8 2.575(5) 1_454
Gd1 O1 2.339(5) .
Gd1 O3 2.304(5) 3_554
Gd1 O2 2.323(5) 3_453
Gd1 C34 2.874(8) 1_454
O5 C18 1.269(9) .
O9 H9A 0.8806 .
O9 H9B 0.8803 .
O6 C18 1.246(9) .
N4 C27 1.411(10) .
N4 C28 1.442(9) .
N4 C25 1.333(9) .
N3 C26 1.372(10) .
N3 C22 1.452(9) .
N3 C25 1.337(10) .
C20 H20 0.9300 .
C20 C19 1.404(10) .
C20 C21 1.372(10) .
C24 H24 0.9300 .
C24 C23 1.377(10) .
C24 C19 1.407(10) .
C27 H27 0.9300 .
C27 C26 1.335(11) .
C30 H30 0.9300 .
C30 C29 1.394(10) .
C30 C31 1.389(10) .
C23 H23 0.9300 .
C23 C22 1.359(11) .
C29 H29 0.9300 .
C29 C28 1.357(10) .
C28 C33 1.396(10) .
C19 C18 1.497(10) .
C26 H26 0.9300 .
C33 H33 0.9300 .
C33 C32 1.375(10) .
C21 H21 0.9300 .
C21 C22 1.402(10) .
C32 H32 0.9300 .
C32 C31 1.388(10) .
C31 C34 1.481(10) .
C25 H25 0.9300 .
O7 Gd1 2.487(5) 3_454
O7 Gd1 2.465(5) 1_656
O7 C34 1.282(9) .
O8 Gd1 2.575(5) 1_656
O8 C34 1.270(9) .
O1 C1 1.260(9) .
O3 Gd1 2.304(5) 3_554
O3 C17 1.277(9) .
O4 C17 1.256(9) .
O2 Gd1 2.323(5) 3_453
O2 C1 1.254(9) .
N2 C11 1.443(8) .
N2 C8 1.333(10) .
N2 C10 1.382(9) .
N1 C5 1.447(9) .
N1 C8 1.343(9) .
N1 C9 1.382(9) .
C14 C17 1.506(10) .
C14 C15 1.385(10) .
C14 C13 1.386(10) .
C2 C3 1.390(10) .
C2 C1 1.525(10) .
C2 C7 1.361(10) .
C3 H3 0.9300 .
C3 C4 1.386(10) .
C34 Gd1 2.874(8) 1_656
C15 H15 0.9300 .
C15 C16 1.387(10) .
C11 C16 1.367(10) .
C11 C12 1.387(10) .
C5 C4 1.359(10) .
C5 C6 1.382(10) .
C8 H8 0.9300 .
C16 H16 0.9300 .
C12 H12 0.9300 .
C12 C13 1.385(10) .
C4 H4 0.9300 .
C7 H7 0.9300 .
C7 C6 1.391(11) .
C10 H10 0.9300 .
C10 C9 1.342(10) .
C13 H13 0.9300 .
C9 H9 0.9300 .
C6 H6 0.9300 .
O10 H10A 0.8496 .
O10 H10B 0.8498 .

loop_
_geom_torsion_atom_site_label_1
_geom_torsion_atom_site_label_2
_geom_torsion_atom_site_label_3
_geom_torsion_atom_site_label_4
_geom_torsion
_geom_torsion_site_symmetry_1
_geom_torsion_site_symmetry_4
Gd1 O5 C18 O6 81.5(17) . .
Gd1 O5 C18 C19 -99.2(15) . .
Gd1 O7 C34 Gd1 126.6(7) 3_454 1_656
Gd1 O7 C34 C31 -74.2(10) 3_454 .
Gd1 O7 C34 C31 159.3(6) 1_656 .
Gd1 O7 C34 O8 -18.8(8) 1_656 .
Gd1 O7 C34 O8 107.8(8) 3_454 .
Gd1 O8 C34 C31 -160.1(7) 1_656 .
Gd1 O8 C34 O7 17.9(7) 1_656 .
Gd1 O1 C1 O2 -20.9(14) . .
Gd1 O1 C1 C2 155.8(6) . .
Gd1 O3 C17 O4 -7.7(14) 3_554 .
Gd1 O3 C17 C14 174.1(6) 3_554 .
Gd1 O2 C1 O1 -92.4(10) 3_453 .
Gd1 O2 C1 C2 90.9(10) 3_453 .
N4 C27 C26 N3 0.8(10) . .
N4 C28 C33 C32 -173.8(7) . .
C20 C19 C18 O5 177.4(7) . .
C20 C19 C18 O6 -3.3(11) . .
C20 C21 C22 N3 176.1(7) . .
C20 C21 C22 C23 -4.7(12) . .
C24 C23 C22 N3 -175.7(7) . .
C24 C23 C22 C21 5.1(13) . .
C24 C19 C18 O5 -0.6(11) . .
C24 C19 C18 O6 178.7(7) . .
C27 N4 C28 C29 -13.3(12) . .
C27 N4 C28 C33 163.9(8) . .
C27 N4 C25 N3 0.6(10) . .
C30 C29 C28 N4 174.3(7) . .
C30 C29 C28 C33 -2.9(12) . .
C30 C31 C34 Gd1 -107.9(17) . 1_656
C30 C31 C34 O7 172.7(7) . .
C30 C31 C34 O8 -9.2(12) . .
C23 C24 C19 C20 -0.7(12) . .
C23 C24 C19 C18 177.4(7) . .
C29 C30 C31 C32 3.1(11) . .
C29 C30 C31 C34 -174.4(7) . .
C29 C28 C33 C32 3.3(12) . .
C28 N4 C27 C26 -175.1(7) . .
C28 N4 C25 N3 174.7(7) . .
C28 C33 C32 C31 -0.5(12) . .
C19 C20 C21 C22 1.6(12) . .
C19 C24 C23 C22 -2.3(13) . .
C26 N3 C22 C23 144.3(8) . .
C26 N3 C22 C21 -36.5(11) . .
C26 N3 C25 N4 -0.1(10) . .
C33 C32 C31 C30 -2.6(12) . .
C33 C32 C31 C34 174.9(7) . .
C21 C20 C19 C24 1.0(12) . .
C21 C20 C19 C18 -177.1(8) . .
C32 C31 C34 Gd1 75(2) . 1_656
C32 C31 C34 O7 -4.7(11) . .
C32 C31 C34 O8 173.3(7) . .
C22 N3 C26 C27 179.9(8) . .
C22 N3 C25 N4 179.5(7) . .
C31 C30 C29 C28 -0.5(11) . .
C25 N4 C27 C26 -0.9(10) . .
C25 N4 C28 C29 173.5(8) . .
C25 N4 C28 C33 -9.2(12) . .
C25 N3 C26 C27 -0.5(10) . .
C25 N3 C22 C23 -35.3(12) . .
C25 N3 C22 C21 143.9(8) . .
N2 C11 C16 C15 -177.7(7) . .
N2 C11 C12 C13 177.5(7) . .
N2 C10 C9 N1 0.6(9) . .
N1 C5 C4 C3 -176.6(7) . .
N1 C5 C6 C7 175.5(7) . .
C14 C15 C16 C11 1.3(12) . .
C17 C14 C15 C16 -179.0(7) . .
C17 C14 C13 C12 178.9(7) . .
C2 C3 C4 C5 0.3(12) . .
C2 C7 C6 C5 2.1(13) . .
C3 C2 C1 O1 -149.1(7) . .
C3 C2 C1 O2 27.9(10) . .
C3 C2 C7 C6 0.1(13) . .
C15 C14 C17 O3 3.2(11) . .
C15 C14 C17 O4 -175.1(7) . .
C15 C14 C13 C12 2.2(12) . .
C11 N2 C8 N1 174.0(7) . .
C11 N2 C10 C9 -174.7(7) . .
C11 C12 C13 C14 -1.0(12) . .
C1 C2 C3 C4 178.9(7) . .
C1 C2 C7 C6 179.8(7) . .
C5 N1 C8 N2 -174.9(7) . .
C5 N1 C9 C10 175.2(7) . .
C8 N2 C11 C16 -35.6(11) . .
C8 N2 C11 C12 146.8(8) . .
C8 N2 C10 C9 0.1(9) . .
C8 N1 C5 C4 -141.7(8) . .
C8 N1 C5 C6 39.6(11) . .
C8 N1 C9 C10 -1.1(9) . .
C16 C11 C12 C13 0.0(12) . .
C12 C11 C16 C15 -0.1(12) . .
C4 C5 C6 C7 -3.2(12) . .
C7 C2 C3 C4 -1.3(12) . .
C7 C2 C1 O1 31.1(11) . .
C7 C2 C1 O2 -151.9(8) . .
C10 N2 C11 C16 138.4(8) . .
C10 N2 C11 C12 -39.3(11) . .
C10 N2 C8 N1 -0.8(9) . .
C13 C14 C17 O3 -173.5(7) . .
C13 C14 C17 O4 8.2(11) . .
C13 C14 C15 C16 -2.3(12) . .
C9 N1 C5 C4 42.8(11) . .
C9 N1 C5 C6 -135.9(8) . .
C9 N1 C8 N2 1.1(9) . .
C6 C5 C4 C3 2.0(12) . .
